data_7206542
loop_
_publ_author_name
'Lu, Ying-Bing'
'Cai, Li-Zhen'
'Zou, Jian-Ping'
'Liu, Xi'
'Guo, Guo-Cong'
'Huang, Jin-Shun'

_publ_section_title
;
 Two novel halogeno(cyano)argentates built by silver halide clusters:
 molecular structures and luminescent properties
;
_journal_issue 19
_journal_name_full CrystEngComm
_journal_page_first 5724
_journal_paper_doi 10.1039/c1ce05497j
_journal_volume 13
_journal_year 2011
_chemical_absolute_configuration info
_chemical_formula_moiety '[(C3H7)N]3Ag8I7(CN)4'
_chemical_formula_sum 'C40 H84 Ag8 I7 N7'
_chemical_formula_weight 2414.40
_chemical_melting_point ?
_chemical_name_common ((C3H7)N)3Ag8I7(CN)4
_chemical_name_systematic '[(C3H7)N]3Ag8I7(CN)4'
_space_group_IT_number 209
_symmetry_cell_setting cubic
_symmetry_space_group_name_Hall 'F 4 2 3'
_symmetry_space_group_name_H-M 'F 4 3 2'
_atom_sites_solution_hydrogens geom
_atom_sites_solution_primary direct
_atom_sites_solution_secondary difmap
_audit_creation_method SHELXL-97
_cell_angle_alpha 90.00
_cell_angle_beta 90.00
_cell_angle_gamma 90.00
_cell_formula_units_Z 8
_cell_length_a 24.6059(16)
_cell_length_b 24.6059(16)
_cell_length_c 24.6059(16)
_cell_measurement_temperature 293(2)
_cell_volume 14897.6(17)
_computing_cell_refinement 'CrystalClear (Rigaku Corp., 2002)'
_computing_data_collection 'CrystalClear (Rigaku Corp., 2002)'
_computing_data_reduction 'CrystalClear (Rigaku Corp., 2002)'
_computing_molecular_graphics 'Bruker SHELXTL'
_computing_publication_material 'Siemens SHELXTL^TM^ 5'
_computing_structure_refinement 'Siemens SHELXTL^TM^ 5'
_computing_structure_solution 'Siemens SHELXTL^TM^ 5'
_diffrn_ambient_temperature 293(2)
_diffrn_measured_fraction_theta_full 0.989
_diffrn_measured_fraction_theta_max 0.989
_diffrn_measurement_device_type 'Rigaku Mercury CCD'
_diffrn_measurement_method \w
_diffrn_radiation_monochromator graphite
_diffrn_radiation_source 'fine-focus sealed tube'
_diffrn_radiation_type MoK\a
_diffrn_radiation_wavelength 0.71073
_diffrn_reflns_av_R_equivalents 0.0262
_diffrn_reflns_av_sigmaI/netI 0.0342
_diffrn_reflns_limit_h_max 29
_diffrn_reflns_limit_h_min -20
_diffrn_reflns_limit_k_max 28
_diffrn_reflns_limit_k_min -29
_diffrn_reflns_limit_l_max 29
_diffrn_reflns_limit_l_min -29
_diffrn_reflns_number 25229
_diffrn_reflns_theta_full 25.31
_diffrn_reflns_theta_max 25.31
_diffrn_reflns_theta_min 3.31
_exptl_absorpt_coefficient_mu 4.985
_exptl_absorpt_correction_T_max 1.0000
_exptl_absorpt_correction_T_min 0.6886
_exptl_absorpt_correction_type multi-scan
_exptl_absorpt_process_details 'Sphere (Rigaku CrystalClear)'
_exptl_crystal_colour colorless
_exptl_crystal_density_diffrn 2.153
_exptl_crystal_density_meas ?
_exptl_crystal_density_method 'not measured'
_exptl_crystal_description Block
_exptl_crystal_F_000 8960
_exptl_crystal_size_max 0.25
_exptl_crystal_size_mid 0.20
_exptl_crystal_size_min 0.20
_refine_diff_density_max 0.954
_refine_diff_density_min -0.641
_refine_diff_density_rms 0.082
_refine_ls_abs_structure_details 'Flack H D (1983), Acta Cryst. A39, 876-881'
_refine_ls_abs_structure_Flack 0.08(10)
_refine_ls_extinction_method none
_refine_ls_goodness_of_fit_ref 1.007
_refine_ls_hydrogen_treatment constr
_refine_ls_matrix_type full
_refine_ls_number_parameters 49
_refine_ls_number_reflns 1157
_refine_ls_number_restraints 2
_refine_ls_restrained_S_all 1.015
_refine_ls_R_factor_all 0.0427
_refine_ls_R_factor_gt 0.0278
_refine_ls_shift/su_max 0.003
_refine_ls_shift/su_mean 0.000
_refine_ls_structure_factor_coef Fsqd
_refine_ls_weighting_details 'calc w=1/[\s^2^(Fo^2^)+(0.0263P)^2^+0.0000P] where P=(Fo^2^+2Fc^2^)/3'
_refine_ls_weighting_scheme calc
_refine_ls_wR_factor_gt 0.0615
_refine_ls_wR_factor_ref 0.0662
_reflns_number_gt 863
_reflns_number_total 1157
_reflns_threshold_expression >2sigma(I)
_cod_data_source_file c1ce05497j.txt
_cod_data_source_block 209
_cod_depositor_comments
;
The following automatic conversions were performed:

'_chemical_melting_point' value 'not measured' was changed to '?' -
the value is undefined or not
given.

'_exptl_absorpt_correction_type' value 'Multi-scan' changed
to 'multi-scan' according to
/home/saulius/struct/CIF-dictionaries/cif_core.dic dictionary named
'cif_core.dic' version 2.4.1 from 2010-06-29.

Automatic conversion script
Id: cif_fix_values 1715 2011-07-08 13:25:40Z adriana 

The following automatic conversions were performed:

'_exptl_crystal_density_meas' value 'not measured' was changed to '?'
- the value is perceived as not measured.

Automatic conversion script
Id: cif_fix_values 3008 2015-01-20 13:52:24Z robertas 

The following automatic conversions were performed:

'_symmetry_cell_setting' tag value 'cube' was replaced with 'cubic'
value as specified in the replacement file
'/home/robertas/cod-tools/perl-scripts/inputs/replacement_values.lst'.

Automatic conversion script
Id: cif_fix_values 3143 2015-03-26 13:38:13Z robertas 

The following automatic conversions were performed:

'_refine_ls_hydrogen_treatment' value 'contr' was replaced with the
value 'constr' as specified in the replacement file
'src/cod-tools/trunk/data/replacement-values/replacement_values.lst'.

Automatic conversion script
Id: cif_fix_values 5376 2017-05-30 11:51:03Z andrius 
;
_cod_original_sg_symbol_H-M F432
_cod_database_code 7206542

loop_
_symmetry_equiv_pos_as_xyz
'x, y, z'
'-x, -y, z'
'-x, y, -z'
'x, -y, -z'
'z, x, y'
'z, -x, -y'
'-z, -x, y'
'-z, x, -y'
'y, z, x'
'-y, z, -x'
'y, -z, -x'
'-y, -z, x'
'y, x, -z'
'-y, -x, -z'
'y, -x, z'
'-y, x, z'
'x, z, -y'
'-x, z, y'
'-x, -z, -y'
'x, -z, y'
'z, y, -x'
'z, -y, x'
'-z, y, x'
'-z, -y, -x'
'x, y+1/2, z+1/2'
'-x, -y+1/2, z+1/2'
'-x, y+1/2, -z+1/2'
'x, -y+1/2, -z+1/2'
'z, x+1/2, y+1/2'
'z, -x+1/2, -y+1/2'
'-z, -x+1/2, y+1/2'
'-z, x+1/2, -y+1/2'
'y, z+1/2, x+1/2'
'-y, z+1/2, -x+1/2'
'y, -z+1/2, -x+1/2'
'-y, -z+1/2, x+1/2'
'y, x+1/2, -z+1/2'
'-y, -x+1/2, -z+1/2'
'y, -x+1/2, z+1/2'
'-y, x+1/2, z+1/2'
'x, z+1/2, -y+1/2'
'-x, z+1/2, y+1/2'
'-x, -z+1/2, -y+1/2'
'x, -z+1/2, y+1/2'
'z, y+1/2, -x+1/2'
'z, -y+1/2, x+1/2'
'-z, y+1/2, x+1/2'
'-z, -y+1/2, -x+1/2'
'x+1/2, y, z+1/2'
'-x+1/2, -y, z+1/2'
'-x+1/2, y, -z+1/2'
'x+1/2, -y, -z+1/2'
'z+1/2, x, y+1/2'
'z+1/2, -x, -y+1/2'
'-z+1/2, -x, y+1/2'
'-z+1/2, x, -y+1/2'
'y+1/2, z, x+1/2'
'-y+1/2, z, -x+1/2'
'y+1/2, -z, -x+1/2'
'-y+1/2, -z, x+1/2'
'y+1/2, x, -z+1/2'
'-y+1/2, -x, -z+1/2'
'y+1/2, -x, z+1/2'
'-y+1/2, x, z+1/2'
'x+1/2, z, -y+1/2'
'-x+1/2, z, y+1/2'
'-x+1/2, -z, -y+1/2'
'x+1/2, -z, y+1/2'
'z+1/2, y, -x+1/2'
'z+1/2, -y, x+1/2'
'-z+1/2, y, x+1/2'
'-z+1/2, -y, -x+1/2'
'x+1/2, y+1/2, z'
'-x+1/2, -y+1/2, z'
'-x+1/2, y+1/2, -z'
'x+1/2, -y+1/2, -z'
'z+1/2, x+1/2, y'
'z+1/2, -x+1/2, -y'
'-z+1/2, -x+1/2, y'
'-z+1/2, x+1/2, -y'
'y+1/2, z+1/2, x'
'-y+1/2, z+1/2, -x'
'y+1/2, -z+1/2, -x'
'-y+1/2, -z+1/2, x'
'y+1/2, x+1/2, -z'
'-y+1/2, -x+1/2, -z'
'y+1/2, -x+1/2, z'
'-y+1/2, x+1/2, z'
'x+1/2, z+1/2, -y'
'-x+1/2, z+1/2, y'
'-x+1/2, -z+1/2, -y'
'x+1/2, -z+1/2, y'
'z+1/2, y+1/2, -x'
'z+1/2, -y+1/2, x'
'-z+1/2, y+1/2, x'
'-z+1/2, -y+1/2, -x'

loop_
_atom_site_label
_atom_site_type_symbol
_atom_site_fract_x
_atom_site_fract_y
_atom_site_fract_z
_atom_site_U_iso_or_equiv
_atom_site_adp_type
_atom_site_occupancy
_atom_site_symmetry_multiplicity
_atom_site_calc_flag
_atom_site_refinement_flags
Ag1 Ag 0.572769(10) 0.427231(10) 0.572769(10) 0.09556(14) Uani 1 3 d S
Ag2 Ag 0.701414(9) 0.298586(9) 0.701414(9) 0.06893(11) Uani 1 3 d S
I1 I 0.5000 0.5000 0.631382(14) 0.06123(11) Uani 1 4 d S
I2 I 0.683603(7) 0.316397(7) 0.816397(7) 0.05082(7) Uani 1 3 d S
C1A C 0.62468(6) 0.37532(6) 0.62468(6) 0.0615(11) Uani 0.50 3 d SPD
N1A N 0.64974(7) 0.35026(7) 0.64974(7) 0.0626(11) Uani 0.50 3 d SPD
C1B C 0.64974(7) 0.35026(7) 0.64974(7) 0.0626(11) Uani 0.50 3 d SPD
N1B N 0.62468(6) 0.37532(6) 0.62468(6) 0.0615(11) Uani 0.50 3 d SPD
N11 N 0.7500 0.7500 0.5000 0.0499(11) Uani 1 4 d S
C11 C 0.70069(11) 0.74963(16) 0.46298(11) 0.0622(11) Uani 1 1 d .
H11A H 0.7023 0.7175 0.4402 0.075 Uiso 1 1 calc R
H11B H 0.7024 0.7811 0.4394 0.075 Uiso 1 1 calc R
C12 C 0.64535(12) 0.75012(17) 0.49336(19) 0.0957(14) Uani 1 1 d .
H12A H 0.6396 0.7154 0.5112 0.115 Uiso 1 1 calc R
H12B H 0.6455 0.7783 0.5209 0.115 Uiso 1 1 calc R
C13 C 0.60006(14) 0.76060(18) 0.45312(16) 0.0988(18) Uani 1 1 d .
H13A H 0.5658 0.7605 0.4718 0.119 Uiso 1 1 calc R
H13B H 0.6001 0.7326 0.4259 0.119 Uiso 1 1 calc R
H13C H 0.6055 0.7953 0.4361 0.119 Uiso 1 1 calc R

loop_
_atom_site_aniso_label
_atom_site_aniso_U_11
_atom_site_aniso_U_22
_atom_site_aniso_U_33
_atom_site_aniso_U_23
_atom_site_aniso_U_13
_atom_site_aniso_U_12
Ag1 0.09556(14) 0.09556(14) 0.09556(14) 0.01821(13) -0.01821(13) 0.01821(13)
Ag2 0.06893(11) 0.06893(11) 0.06893(11) 0.00447(11) -0.00447(11) 0.00447(11)
I1 0.06013(13) 0.06013(13) 0.0634(2) 0.000 0.000 0.000
I2 0.05082(7) 0.05082(7) 0.05082(7) 0.00015(8) -0.00015(8) -0.00015(8)
C1A 0.0615(11) 0.0615(11) 0.0615(11) -0.0089(13) 0.0089(13) -0.0089(13)
N1A 0.0626(11) 0.0626(11) 0.0626(11) -0.0013(13) 0.0013(13) -0.0013(13)
C1B 0.0626(11) 0.0626(11) 0.0626(11) -0.0013(13) 0.0013(13) -0.0013(13)
N1B 0.0615(11) 0.0615(11) 0.0615(11) -0.0089(13) 0.0089(13) -0.0089(13)
N11 0.0631(14) 0.0631(14) 0.0236(18) 0.000 0.000 -0.004(2)
C11 0.067(2) 0.089(2) 0.0313(17) 0.0014(17) -0.0058(15) -0.0103(19)
C12 0.0644(18) 0.136(3) 0.086(3) 0.001(4) 0.029(3) -0.010(2)
C13 0.061(3) 0.147(4) 0.088(3) 0.002(3) -0.005(2) -0.013(3)

loop_
_atom_type_symbol
_atom_type_description
_atom_type_scat_dispersion_real
_atom_type_scat_dispersion_imag
_atom_type_scat_source
C C 0.0033 0.0016 'International Tables Vol C Tables 4.2.6.8 and 6.1.1.4'
H H 0.0000 0.0000 'International Tables Vol C Tables 4.2.6.8 and 6.1.1.4'
N N 0.0061 0.0033 'International Tables Vol C Tables 4.2.6.8 and 6.1.1.4'
Ag Ag -0.8971 1.1015 'International Tables Vol C Tables 4.2.6.8 and 6.1.1.4'
I I -0.4742 1.8119 'International Tables Vol C Tables 4.2.6.8 and 6.1.1.4'

loop_
_geom_angle_atom_site_label_1
_geom_angle_atom_site_label_2
_geom_angle_atom_site_label_3
_geom_angle
_geom_angle_site_symmetry_1
_geom_angle_site_symmetry_3
C1A Ag1 I1 115.072(10) . 5
C1A Ag1 I1 115.072(10) . 11_566
I1 Ag1 I1 103.335(11) 5 11_566
C1A Ag1 I1 115.072(10) . .
I1 Ag1 I1 103.335(11) 5 .
I1 Ag1 I1 103.335(11) 11_566 .
N1A Ag2 I2 112.908(8) . 51_656
N1A Ag2 I2 112.908(8) . .
I2 Ag2 I2 105.826(9) 51_656 .
N1A Ag2 I2 112.908(8) . 28_556
I2 Ag2 I2 105.826(9) 51_656 28_556
I2 Ag2 I2 105.826(9) . 28_556
Ag1 I1 Ag1 75.822(9) 2_665 16_655
Ag1 I1 Ag1 120.672(19) 2_665 .
Ag1 I1 Ag1 75.822(9) 16_655 .
Ag1 I1 Ag1 75.822(9) 2_665 15_565
Ag1 I1 Ag1 120.672(19) 16_655 15_565
Ag1 I1 Ag1 75.822(9) . 15_565
Ag2 I2 Ag2 71.427(13) . 28_556
Ag2 I2 Ag2 71.427(13) . 51_656
Ag2 I2 Ag2 71.427(13) 28_556 51_656
N1A C1A Ag1 180.0(3) . .
C1A N1A Ag2 180.0(3) . .
C11 N11 C11 111.7(3) 86_666 .
C11 N11 C11 110.5(3) 86_666 74_665
C11 N11 C11 106.2(2) . 74_665
C11 N11 C11 106.2(2) 86_666 13_556
C11 N11 C11 110.5(3) . 13_556
C11 N11 C11 111.7(3) 74_665 13_556
N11 C11 C12 114.3(2) . .
N11 C11 H11A 108.7 . .
C12 C11 H11A 108.7 . .
N11 C11 H11B 108.7 . .
C12 C11 H11B 108.7 . .
H11A C11 H11B 107.6 . .
C13 C12 C11 109.4(3) . .
C13 C12 H12A 109.8 . .
C11 C12 H12A 109.8 . .
C13 C12 H12B 109.8 . .
C11 C12 H12B 109.8 . .
H12A C12 H12B 108.2 . .
C12 C13 H13A 109.5 . .
C12 C13 H13B 109.5 . .
H13A C13 H13B 109.5 . .
C12 C13 H13C 109.5 . .
H13A C13 H13C 109.5 . .
H13B C13 H13C 109.5 . .

loop_
_geom_bond_atom_site_label_1
_geom_bond_atom_site_label_2
_geom_bond_distance
_geom_bond_site_symmetry_2
Ag1 C1A 2.212(3) .
Ag1 I1 2.9141(3) 5
Ag1 I1 2.9141(3) 11_566
Ag1 I1 2.9141(3) .
Ag2 N1A 2.202(3) .
Ag2 I2 2.8964(3) 51_656
Ag2 I2 2.8964(3) .
Ag2 I2 2.8964(3) 28_556
I1 Ag1 2.9141(3) 2_665
I1 Ag1 2.9141(3) 16_655
I1 Ag1 2.9141(3) 15_565
I2 Ag2 2.8964(3) 28_556
I2 Ag2 2.8964(3) 51_656
C1A N1A 1.068(4) .
N11 C11 1.517(3) 86_666
N11 C11 1.517(3) .
N11 C11 1.517(3) 74_665
N11 C11 1.517(3) 13_556
C11 C12 1.553(4) .
C11 H11A 0.9700 .
C11 H11B 0.9700 .
C12 C13 1.513(5) .
C12 H12A 0.9700 .
C12 H12B 0.9700 .
C13 H13A 0.9600 .
C13 H13B 0.9600 .
C13 H13C 0.9600 .
